data_7039086
loop_
_publ_author_name
'Peulecke, N.'
'M\"uller, B H'
'Spannenberg, A.'
'H\"ohne, M'
'Rosenthal, U.'
'W\"ohl, A'
'M\"uller, W'
'Alqahtani, A.'
'Al Hazmi, M.'

_publ_section_title
;
 Ligands with an NPNPN-framework and their application in chromium
 catalysed ethene tri-/tetramerization.
;
_journal_issue 21
_journal_name_full 'Dalton transactions (Cambridge, England : 2003)'
_journal_page_first 8869
_journal_page_last 8874
_journal_paper_doi 10.1039/c6dt01109h
_journal_volume 45
_journal_year 2016
_chemical_formula_sum 'C24 H37 N3 P2'
_chemical_formula_weight 429.50
_chemical_name_systematic
;
 ?
;
_chemical_properties_physical 'Air-sensitive, Moisture-sensitive'
_space_group_crystal_system monoclinic
_space_group_IT_number 15
_space_group_name_Hall '-C 2yc'
_space_group_name_H-M_alt 'C 1 2/c 1'
_symmetry_space_group_name_Hall '-C 2yc'
_symmetry_space_group_name_H-M 'C 1 2/c 1'
_atom_sites_solution_hydrogens geom
_audit_creation_method SHELXL-2014
_audit_update_record
;
2015-06-09 deposited with the CCDC.
2016-04-22 downloaded from the CCDC.
;
_cell_angle_alpha 90
_cell_angle_beta 107.0550(6)
_cell_angle_gamma 90
_cell_formula_units_Z 8
_cell_length_a 28.2829(8)
_cell_length_b 9.4907(3)
_cell_length_c 18.7206(5)
_cell_measurement_reflns_used 9741
_cell_measurement_temperature 150(2)
_cell_measurement_theta_max 28.91
_cell_measurement_theta_min 2.27
_cell_volume 4804.1(2)
_computing_cell_refinement 'SAINT (Bruker, 2013)'
_computing_data_collection 'APEX2 (Bruker, 2014)'
_computing_data_reduction SAINT
_computing_structure_refinement 'SHELXL-2014 (Sheldrick, 2014)'
_computing_structure_solution 'SHELXS-97 (Sheldrick, 2008)'
_diffrn_ambient_temperature 150(2)
_diffrn_detector_area_resol_mean 8.3333
_diffrn_measured_fraction_theta_full 1.000
_diffrn_measured_fraction_theta_max 1.000
_diffrn_measurement_device_type 'Bruker APEX-II CCD'
_diffrn_measurement_method '\f and \w scans'
_diffrn_radiation_type MoK\a
_diffrn_radiation_wavelength 0.71073
_diffrn_reflns_av_R_equivalents 0.0248
_diffrn_reflns_av_unetI/netI 0.0153
_diffrn_reflns_Laue_measured_fraction_full 1.000
_diffrn_reflns_Laue_measured_fraction_max 1.000
_diffrn_reflns_limit_h_max 36
_diffrn_reflns_limit_h_min -37
_diffrn_reflns_limit_k_max 12
_diffrn_reflns_limit_k_min -12
_diffrn_reflns_limit_l_max 24
_diffrn_reflns_limit_l_min -24
_diffrn_reflns_number 41117
_diffrn_reflns_point_group_measured_fraction_full 1.000
_diffrn_reflns_point_group_measured_fraction_max 1.000
_diffrn_reflns_theta_full 25.242
_diffrn_reflns_theta_max 27.998
_diffrn_reflns_theta_min 2.274
_diffrn_source 'fine-focus sealed tube'
_exptl_absorpt_coefficient_mu 0.196
_exptl_absorpt_correction_T_max 0.94
_exptl_absorpt_correction_T_min 0.89
_exptl_absorpt_correction_type multi-scan
_exptl_absorpt_process_details 'SADABS (Bruker, 2014)'
_exptl_crystal_colour colourless
_exptl_crystal_density_diffrn 1.188
_exptl_crystal_description prism
_exptl_crystal_F_000 1856
_exptl_crystal_size_max 0.480
_exptl_crystal_size_mid 0.339
_exptl_crystal_size_min 0.309
_refine_diff_density_max 0.420
_refine_diff_density_min -0.274
_refine_diff_density_rms 0.042
_refine_ls_extinction_method none
_refine_ls_goodness_of_fit_ref 1.050
_refine_ls_hydrogen_treatment constr
_refine_ls_matrix_type full
_refine_ls_number_parameters 266
_refine_ls_number_reflns 5809
_refine_ls_number_restraints 0
_refine_ls_restrained_S_all 1.050
_refine_ls_R_factor_all 0.0373
_refine_ls_R_factor_gt 0.0317
_refine_ls_shift/su_max 0.001
_refine_ls_shift/su_mean 0.000
_refine_ls_structure_factor_coef Fsqd
_refine_ls_weighting_details 'w=1/[\s^2^(Fo^2^)+(0.0411P)^2^+3.8517P] where P=(Fo^2^+2Fc^2^)/3'
_refine_ls_weighting_scheme calc
_refine_ls_wR_factor_gt 0.0814
_refine_ls_wR_factor_ref 0.0859
_reflns_Friedel_coverage 0.000
_reflns_number_gt 5145
_reflns_number_total 5809
_reflns_threshold_expression 'I > 2\s(I)'
_cod_data_source_file c6dt01109h2.cif
_cod_data_source_block AX0648
_cod_depositor_comments 'Adding full bibliography for 7039084--7039090.cif.'
_cod_database_code 7039086
_shelx_space_group_comment
;
The symmetry employed for this shelxl refinement is uniquely defined
by the following loop, which should always be used as a source of
symmetry information in preference to the above space-group names.
They are only intended as comments.
;
_shelxl_version_number 2014-3

loop_
_space_group_symop_operation_xyz
'x, y, z'
'-x, y, -z+1/2'
'x+1/2, y+1/2, z'
'-x+1/2, y+1/2, -z+1/2'
'-x, -y, -z'
'x, -y, z-1/2'
'-x+1/2, -y+1/2, -z'
'x+1/2, -y+1/2, z-1/2'

loop_
_atom_site_label
_atom_site_type_symbol
_atom_site_fract_x
_atom_site_fract_y
_atom_site_fract_z
_atom_site_U_iso_or_equiv
_atom_site_adp_type
_atom_site_occupancy
_atom_site_site_symmetry_order
_atom_site_calc_flag
_atom_site_refinement_flags_posn
_atom_site_refinement_flags_adp
C1 C 0.80179(5) 0.83363(15) 0.09887(8) 0.0314(3) Uani 1 1 d . .
H1A H 0.7842 0.8115 0.0467 0.047 Uiso 1 1 calc R U
H1B H 0.8039 0.9361 0.1055 0.047 Uiso 1 1 calc R U
H1C H 0.7839 0.7931 0.1315 0.047 Uiso 1 1 calc R U
C2 C 0.85211(5) 0.62105(13) 0.10845(7) 0.0279(3) Uani 1 1 d . .
H2A H 0.8277 0.5778 0.1304 0.033 Uiso 1 1 calc R U
H2B H 0.8852 0.5844 0.1359 0.033 Uiso 1 1 calc R U
C3 C 0.83998(5) 0.57794(15) 0.02674(7) 0.0340(3) Uani 1 1 d . .
H3A H 0.8083 0.6196 -0.0014 0.051 Uiso 1 1 calc R U
H3B H 0.8378 0.4750 0.0228 0.051 Uiso 1 1 calc R U
H3C H 0.8661 0.6114 0.0062 0.051 Uiso 1 1 calc R U
C4 C 0.90353(4) 1.02193(12) 0.14167(6) 0.0199(2) Uani 1 1 d . .
C5 C 0.93441(5) 1.12266(13) 0.18666(7) 0.0252(2) Uani 1 1 d . .
H5 H 0.9491 1.1035 0.2382 0.030 Uiso 1 1 calc R U
C6 C 0.94392(5) 1.25001(14) 0.15726(8) 0.0312(3) Uani 1 1 d . .
H6 H 0.9654 1.3166 0.1886 0.037 Uiso 1 1 calc R U
C7 C 0.92227(5) 1.28048(15) 0.08247(8) 0.0332(3) Uani 1 1 d . .
H7 H 0.9287 1.3678 0.0624 0.040 Uiso 1 1 calc R U
C8 C 0.89115(6) 1.18292(15) 0.03715(7) 0.0328(3) Uani 1 1 d . .
H8 H 0.8757 1.2042 -0.0140 0.039 Uiso 1 1 calc R U
C9 C 0.88241(5) 1.05400(14) 0.06609(7) 0.0263(3) Uani 1 1 d . .
H9 H 0.8618 0.9867 0.0341 0.032 Uiso 1 1 calc R U
C10 C 0.92212(4) 0.81109(12) 0.33080(6) 0.0182(2) Uani 1 1 d . .
H10 H 0.9066 0.8250 0.3719 0.022 Uiso 1 1 calc R U
C11 C 0.92680(5) 0.65193(13) 0.32095(7) 0.0254(2) Uani 1 1 d . .
H11A H 0.9432 0.6339 0.2819 0.030 Uiso 1 1 calc R U
H11B H 0.8935 0.6090 0.3046 0.030 Uiso 1 1 calc R U
C12 C 0.95697(5) 0.58449(14) 0.39464(7) 0.0305(3) Uani 1 1 d . .
H12A H 0.9392 0.5964 0.4326 0.037 Uiso 1 1 calc R U
H12B H 0.9605 0.4823 0.3870 0.037 Uiso 1 1 calc R U
C13 C 1.00802(5) 0.65114(16) 0.42295(8) 0.0348(3) Uani 1 1 d . .
H13A H 1.0273 0.6290 0.3879 0.042 Uiso 1 1 calc R U
H13B H 1.0257 0.6105 0.4722 0.042 Uiso 1 1 calc R U
C14 C 1.00455(5) 0.81048(15) 0.43020(7) 0.0304(3) Uani 1 1 d . .
H14A H 1.0382 0.8515 0.4446 0.036 Uiso 1 1 calc R U
H14B H 0.9893 0.8327 0.4702 0.036 Uiso 1 1 calc R U
C15 C 0.97370(4) 0.87664(13) 0.35671(6) 0.0226(2) Uani 1 1 d . .
H15A H 0.9707 0.9793 0.3637 0.027 Uiso 1 1 calc R U
H15B H 0.9906 0.8623 0.3179 0.027 Uiso 1 1 calc R U
C16 C 0.81398(4) 0.90833(12) 0.32583(6) 0.0203(2) Uani 1 1 d . .
C17 C 0.80313(4) 0.76517(13) 0.31534(7) 0.0248(2) Uani 1 1 d . .
H17 H 0.8163 0.7129 0.2823 0.030 Uiso 1 1 calc R U
C18 C 0.77351(5) 0.69714(15) 0.35216(8) 0.0308(3) Uani 1 1 d . .
H18 H 0.7664 0.5996 0.3439 0.037 Uiso 1 1 calc R U
C19 C 0.75436(5) 0.77197(16) 0.40090(8) 0.0337(3) Uani 1 1 d . .
H19 H 0.7341 0.7260 0.4263 0.040 Uiso 1 1 calc R U
C20 C 0.76486(5) 0.91381(16) 0.41231(8) 0.0328(3) Uani 1 1 d . .
H20 H 0.7521 0.9650 0.4462 0.039 Uiso 1 1 calc R U
C21 C 0.79393(5) 0.98227(14) 0.37472(7) 0.0267(3) Uani 1 1 d . .
H21 H 0.8002 1.0803 0.3823 0.032 Uiso 1 1 calc R U
C22 C 0.89865(5) 1.14729(14) 0.39343(7) 0.0318(3) Uani 1 1 d . .
H22A H 0.9318 1.1806 0.3953 0.048 Uiso 1 1 calc R U
H22B H 0.9010 1.0526 0.4151 0.048 Uiso 1 1 calc R U
H22C H 0.8839 1.2116 0.4219 0.048 Uiso 1 1 calc R U
C23 C 0.86090(5) 1.27912(13) 0.27737(8) 0.0289(3) Uani 1 1 d . .
H23A H 0.8483 1.2627 0.2228 0.035 Uiso 1 1 calc R U
H23B H 0.8933 1.3268 0.2876 0.035 Uiso 1 1 calc R U
C24 C 0.82530(6) 1.37515(14) 0.30094(9) 0.0355(3) Uani 1 1 d . .
H24A H 0.7944 1.3246 0.2965 0.053 Uiso 1 1 calc R U
H24B H 0.8185 1.4585 0.2686 0.053 Uiso 1 1 calc R U
H24C H 0.8401 1.4044 0.3529 0.053 Uiso 1 1 calc R U
N1 N 0.85159(4) 0.77446(11) 0.11811(6) 0.0234(2) Uani 1 1 d . .
N2 N 0.88958(3) 0.88135(10) 0.26284(5) 0.01760(19) Uani 1 1 d . .
N3 N 0.86778(4) 1.14294(10) 0.31600(6) 0.0245(2) Uani 1 1 d . .
P1 P 0.90189(2) 0.84521(3) 0.17980(2) 0.01776(8) Uani 1 1 d . .
P2 P 0.84425(2) 1.00069(3) 0.26486(2) 0.01785(8) Uani 1 1 d . .

loop_
_atom_site_aniso_label
_atom_site_aniso_U_11
_atom_site_aniso_U_22
_atom_site_aniso_U_33
_atom_site_aniso_U_23
_atom_site_aniso_U_13
_atom_site_aniso_U_12
C1 0.0209(6) 0.0382(7) 0.0302(6) -0.0088(5) -0.0004(5) 0.0005(5)
C2 0.0327(7) 0.0229(6) 0.0263(6) -0.0016(5) 0.0058(5) -0.0047(5)
C3 0.0378(7) 0.0319(7) 0.0305(7) -0.0090(6) 0.0074(6) -0.0008(6)
C4 0.0192(5) 0.0211(5) 0.0202(5) 0.0017(4) 0.0068(4) 0.0021(4)
C5 0.0244(6) 0.0275(6) 0.0218(5) 0.0027(5) 0.0039(5) -0.0034(5)
C6 0.0325(7) 0.0280(6) 0.0321(7) 0.0009(5) 0.0079(5) -0.0083(5)
C7 0.0416(8) 0.0266(7) 0.0338(7) 0.0087(5) 0.0149(6) -0.0008(6)
C8 0.0437(8) 0.0332(7) 0.0212(6) 0.0066(5) 0.0088(5) 0.0028(6)
C9 0.0314(6) 0.0269(6) 0.0200(5) 0.0005(5) 0.0063(5) 0.0011(5)
C10 0.0161(5) 0.0201(5) 0.0176(5) 0.0036(4) 0.0036(4) 0.0016(4)
C11 0.0272(6) 0.0205(6) 0.0263(6) 0.0045(5) 0.0044(5) 0.0020(5)
C12 0.0349(7) 0.0250(6) 0.0305(6) 0.0104(5) 0.0079(5) 0.0061(5)
C13 0.0268(6) 0.0429(8) 0.0315(7) 0.0168(6) 0.0036(5) 0.0107(6)
C14 0.0213(6) 0.0413(8) 0.0234(6) 0.0083(5) -0.0014(5) -0.0024(5)
C15 0.0179(5) 0.0264(6) 0.0213(5) 0.0044(4) 0.0022(4) -0.0016(4)
C16 0.0157(5) 0.0231(6) 0.0211(5) 0.0005(4) 0.0038(4) 0.0024(4)
C17 0.0211(6) 0.0245(6) 0.0297(6) -0.0024(5) 0.0086(5) -0.0005(5)
C18 0.0254(6) 0.0291(7) 0.0384(7) 0.0020(5) 0.0100(5) -0.0045(5)
C19 0.0248(6) 0.0454(8) 0.0338(7) 0.0058(6) 0.0131(5) -0.0022(6)
C20 0.0282(6) 0.0448(8) 0.0288(6) -0.0019(6) 0.0137(5) 0.0053(6)
C21 0.0253(6) 0.0271(6) 0.0281(6) -0.0033(5) 0.0081(5) 0.0042(5)
C22 0.0351(7) 0.0272(7) 0.0269(6) -0.0076(5) -0.0005(5) 0.0014(5)
C23 0.0359(7) 0.0176(6) 0.0333(7) 0.0004(5) 0.0105(5) -0.0012(5)
C24 0.0384(8) 0.0222(6) 0.0445(8) -0.0017(6) 0.0102(6) 0.0038(5)
N1 0.0210(5) 0.0219(5) 0.0234(5) -0.0040(4) 0.0007(4) 0.0001(4)
N2 0.0162(4) 0.0190(4) 0.0169(4) 0.0020(3) 0.0038(3) 0.0033(3)
N3 0.0314(5) 0.0170(5) 0.0220(5) -0.0024(4) 0.0032(4) -0.0004(4)
P1 0.01637(14) 0.01894(14) 0.01719(14) 0.00030(10) 0.00372(10) 0.00131(10)
P2 0.01735(14) 0.01649(14) 0.01822(14) -0.00062(10) 0.00290(10) 0.00208(10)

loop_
_atom_type_symbol
_atom_type_description
_atom_type_scat_dispersion_real
_atom_type_scat_dispersion_imag
_atom_type_scat_source
C C 0.0033 0.0016 'International Tables Vol C Tables 4.2.6.8 and 6.1.1.4'
H H 0.0000 0.0000 'International Tables Vol C Tables 4.2.6.8 and 6.1.1.4'
N N 0.0061 0.0033 'International Tables Vol C Tables 4.2.6.8 and 6.1.1.4'
P P 0.1023 0.0942 'International Tables Vol C Tables 4.2.6.8 and 6.1.1.4'

loop_
_geom_angle_atom_site_label_1
_geom_angle_atom_site_label_2
_geom_angle_atom_site_label_3
_geom_angle
N1 C1 H1A 109.5
N1 C1 H1B 109.5
H1A C1 H1B 109.5
N1 C1 H1C 109.5
H1A C1 H1C 109.5
H1B C1 H1C 109.5
N1 C2 C3 112.52(11)
N1 C2 H2A 109.1
C3 C2 H2A 109.1
N1 C2 H2B 109.1
C3 C2 H2B 109.1
H2A C2 H2B 107.8
C2 C3 H3A 109.5
C2 C3 H3B 109.5
H3A C3 H3B 109.5
C2 C3 H3C 109.5
H3A C3 H3C 109.5
H3B C3 H3C 109.5
C5 C4 C9 117.83(11)
C5 C4 P1 118.35(9)
C9 C4 P1 122.84(9)
C6 C5 C4 121.09(11)
C6 C5 H5 119.5
C4 C5 H5 119.5
C7 C6 C5 120.26(12)
C7 C6 H6 119.9
C5 C6 H6 119.9
C8 C7 C6 119.58(12)
C8 C7 H7 120.2
C6 C7 H7 120.2
C7 C8 C9 120.28(12)
C7 C8 H8 119.9
C9 C8 H8 119.9
C8 C9 C4 120.94(12)
C8 C9 H9 119.5
C4 C9 H9 119.5
N2 C10 C15 112.43(9)
N2 C10 C11 113.06(9)
C15 C10 C11 109.35(9)
N2 C10 H10 107.2
C15 C10 H10 107.2
C11 C10 H10 107.2
C10 C11 C12 110.38(10)
C10 C11 H11A 109.6
C12 C11 H11A 109.6
C10 C11 H11B 109.6
C12 C11 H11B 109.6
H11A C11 H11B 108.1
C13 C12 C11 111.14(11)
C13 C12 H12A 109.4
C11 C12 H12A 109.4
C13 C12 H12B 109.4
C11 C12 H12B 109.4
H12A C12 H12B 108.0
C12 C13 C14 111.35(11)
C12 C13 H13A 109.4
C14 C13 H13A 109.4
C12 C13 H13B 109.4
C14 C13 H13B 109.4
H13A C13 H13B 108.0
C13 C14 C15 111.19(11)
C13 C14 H14A 109.4
C15 C14 H14A 109.4
C13 C14 H14B 109.4
C15 C14 H14B 109.4
H14A C14 H14B 108.0
C10 C15 C14 110.96(10)
C10 C15 H15A 109.4
C14 C15 H15A 109.4
C10 C15 H15B 109.4
C14 C15 H15B 109.4
H15A C15 H15B 108.0
C17 C16 C21 117.81(11)
C17 C16 P2 120.05(9)
C21 C16 P2 121.28(9)
C18 C17 C16 121.51(12)
C18 C17 H17 119.2
C16 C17 H17 119.2
C19 C18 C17 119.82(13)
C19 C18 H18 120.1
C17 C18 H18 120.1
C20 C19 C18 119.56(12)
C20 C19 H19 120.2
C18 C19 H19 120.2
C19 C20 C21 120.62(12)
C19 C20 H20 119.7
C21 C20 H20 119.7
C20 C21 C16 120.68(12)
C20 C21 H21 119.7
C16 C21 H21 119.7
N3 C22 H22A 109.5
N3 C22 H22B 109.5
H22A C22 H22B 109.5
N3 C22 H22C 109.5
H22A C22 H22C 109.5
H22B C22 H22C 109.5
N3 C23 C24 112.94(11)
N3 C23 H23A 109.0
C24 C23 H23A 109.0
N3 C23 H23B 109.0
C24 C23 H23B 109.0
H23A C23 H23B 107.8
C23 C24 H24A 109.5
C23 C24 H24B 109.5
H24A C24 H24B 109.5
C23 C24 H24C 109.5
H24A C24 H24C 109.5
H24B C24 H24C 109.5
C1 N1 C2 113.26(10)
C1 N1 P1 125.09(8)
C2 N1 P1 116.26(8)
C10 N2 P2 123.59(7)
C10 N2 P1 116.30(7)
P2 N2 P1 119.99(5)
C22 N3 C23 114.83(10)
C22 N3 P2 127.80(9)
C23 N3 P2 117.09(8)
N1 P1 N2 110.11(5)
N1 P1 C4 102.17(5)
N2 P1 C4 101.80(5)
N3 P2 N2 111.69(5)
N3 P2 C16 102.04(5)
N2 P2 C16 100.70(5)

loop_
_geom_bond_atom_site_label_1
_geom_bond_atom_site_label_2
_geom_bond_distance
C1 N1 1.4598(16)
C1 H1A 0.9800
C1 H1B 0.9800
C1 H1C 0.9800
C2 N1 1.4677(16)
C2 C3 1.5221(18)
C2 H2A 0.9900
C2 H2B 0.9900
C3 H3A 0.9800
C3 H3B 0.9800
C3 H3C 0.9800
C4 C5 1.3981(17)
C4 C9 1.3984(16)
C4 P1 1.8287(12)
C5 C6 1.3867(18)
C5 H5 0.9500
C6 C7 1.3841(19)
C6 H6 0.9500
C7 C8 1.383(2)
C7 H7 0.9500
C8 C9 1.3893(18)
C8 H8 0.9500
C9 H9 0.9500
C10 N2 1.4911(13)
C10 C15 1.5282(15)
C10 C11 1.5322(16)
C10 H10 1.0000
C11 C12 1.5331(17)
C11 H11A 0.9900
C11 H11B 0.9900
C12 C13 1.522(2)
C12 H12A 0.9900
C12 H12B 0.9900
C13 C14 1.524(2)
C13 H13A 0.9900
C13 H13B 0.9900
C14 C15 1.5310(16)
C14 H14A 0.9900
C14 H14B 0.9900
C15 H15A 0.9900
C15 H15B 0.9900
C16 C17 1.3941(17)
C16 C21 1.3986(16)
C16 P2 1.8378(12)
C17 C18 1.3900(18)
C17 H17 0.9500
C18 C19 1.386(2)
C18 H18 0.9500
C19 C20 1.382(2)
C19 H19 0.9500
C20 C21 1.3904(19)
C20 H20 0.9500
C21 H21 0.9500
C22 N3 1.4570(16)
C22 H22A 0.9800
C22 H22B 0.9800
C22 H22C 0.9800
C23 N3 1.4658(16)
C23 C24 1.5164(19)
C23 H23A 0.9900
C23 H23B 0.9900
C24 H24A 0.9800
C24 H24B 0.9800
C24 H24C 0.9800
N1 P1 1.6867(10)
N2 P2 1.7194(10)
N2 P1 1.7241(10)
N3 P2 1.6758(10)

loop_
_geom_torsion_atom_site_label_1
_geom_torsion_atom_site_label_2
_geom_torsion_atom_site_label_3
_geom_torsion_atom_site_label_4
_geom_torsion
C9 C4 C5 C6 -0.21(19)
P1 C4 C5 C6 168.77(10)
C4 C5 C6 C7 0.9(2)
C5 C6 C7 C8 -0.1(2)
C6 C7 C8 C9 -1.3(2)
C7 C8 C9 C4 2.0(2)
C5 C4 C9 C8 -1.20(19)
P1 C4 C9 C8 -169.65(10)
N2 C10 C11 C12 -175.14(10)
C15 C10 C11 C12 58.77(13)
C10 C11 C12 C13 -57.45(15)
C11 C12 C13 C14 54.96(15)
C12 C13 C14 C15 -54.32(15)
N2 C10 C15 C14 175.12(10)
C11 C10 C15 C14 -58.44(13)
C13 C14 C15 C10 56.46(14)
C21 C16 C17 C18 -0.16(18)
P2 C16 C17 C18 -169.69(10)
C16 C17 C18 C19 -0.4(2)
C17 C18 C19 C20 0.1(2)
C18 C19 C20 C21 0.8(2)
C19 C20 C21 C16 -1.4(2)
C17 C16 C21 C20 1.04(18)
P2 C16 C21 C20 170.43(10)
C3 C2 N1 C1 75.49(14)
C3 C2 N1 P1 -129.05(10)
C15 C10 N2 P2 -102.17(10)
C11 C10 N2 P2 133.41(9)
C15 C10 N2 P1 74.01(11)
C11 C10 N2 P1 -50.41(12)
C24 C23 N3 C22 -75.11(15)
C24 C23 N3 P2 110.47(11)
C1 N1 P1 N2 50.68(12)
C2 N1 P1 N2 -101.53(9)
C1 N1 P1 C4 -56.87(12)
C2 N1 P1 C4 150.91(9)
C10 N2 P1 N1 121.46(8)
P2 N2 P1 N1 -62.21(7)
C10 N2 P1 C4 -130.74(8)
P2 N2 P1 C4 45.59(7)
C5 C4 P1 N1 166.66(9)
C9 C4 P1 N1 -24.95(11)
C5 C4 P1 N2 52.81(10)
C9 C4 P1 N2 -138.80(10)
C22 N3 P2 N2 -55.19(13)
C23 N3 P2 N2 118.41(9)
C22 N3 P2 C16 51.63(12)
C23 N3 P2 C16 -134.78(10)
C10 N2 P2 N3 61.11(10)
P1 N2 P2 N3 -114.94(7)
C10 N2 P2 C16 -46.57(10)
P1 N2 P2 C16 137.38(6)
C17 C16 P2 N3 -159.96(9)
C21 C16 P2 N3 30.89(11)
C17 C16 P2 N2 -44.81(10)
C21 C16 P2 N2 146.03(10)
